data_4083508
loop_
_publ_author_name
'Gao, Rong'
'Zhang, Min'
'Liang, Tongling'
'Wang, Fosong'
'Sun, Wen-Hua'

_publ_section_title
;
 Nickel(II) Complexes Chelated by 2-Arylimino-6-benzoxazolylpyridine:
 Syntheses, Characterization, and Ethylene Oligomerization
;
_journal_issue 21
_journal_name_full Organometallics
_journal_page_first 5641
_journal_paper_doi 10.1021/om800647w
_journal_volume 27
_journal_year 2008
_chemical_formula_moiety 'C21 H17 Br4 N3 Ni O2'
_chemical_formula_sum 'C21 H17 Br4 N3 Ni O2'
_chemical_formula_weight 721.67
_chemical_name_common
;
{(E)-2,6-dibromo-N-(1-(6-(1-methyl-1H-benzo[d]imidazol-2-yl)
pyridin-2-yl)ethylidene)benzenamine}dibromonickel
;
_chemical_name_systematic
; 
{(E)-2,6-dibromo-N-(1-(6-(1-methyl-1H-benzo[d]imidazol-2-yl)
pyridin-2-yl)ethylidene)benzenamine}dibromonickel
;
_space_group_IT_number 14
_symmetry_cell_setting monoclinic
_symmetry_space_group_name_Hall '-P 2ybc'
_symmetry_space_group_name_H-M 'P 1 21/c 1'
_atom_sites_solution_hydrogens geom
_atom_sites_solution_primary direct
_atom_sites_solution_secondary difmap
_audit_creation_method SHELXL-97
_cell_angle_alpha 90.00
_cell_angle_beta 121.36(2)
_cell_angle_gamma 90.00
_cell_formula_units_Z 4
_cell_length_a 11.110(2)
_cell_length_b 15.427(3)
_cell_length_c 15.714(6)
_cell_measurement_reflns_used 20480
_cell_measurement_temperature 173(2)
_cell_measurement_theta_max 27.48
_cell_measurement_theta_min 2.17
_cell_volume 2299.8(12)
_computing_cell_refinement 'Rapid Auto(Rigaku 2001)'
_computing_data_collection 'Rapid Auto(Rigaku 2001)'
_computing_data_reduction 'Rapid Auto(Rigaku 2001)'
_computing_molecular_graphics 'XP in Siemens SHELXTL (Sheldrick, 1994)'
_computing_publication_material 'SHELX97 (Sheldrick, 1997)'
_computing_structure_refinement 'SHELXL-97 (Sheldrick, 1997)'
_computing_structure_solution 'SHELXS-97 (Sheldrick, 1990)'
_diffrn_ambient_temperature 173(2)
_diffrn_measured_fraction_theta_full 0.998
_diffrn_measured_fraction_theta_max 0.998
_diffrn_measurement_device_type 'Rigaku raxis Rapid IP Area Detector'
_diffrn_measurement_method '\w scans at fixed \c = 45\%'
_diffrn_radiation_monochromator graphite
_diffrn_radiation_source 'rotating anode'
_diffrn_radiation_type MoK\a
_diffrn_radiation_wavelength 0.71073
_diffrn_reflns_av_R_equivalents 0.0327
_diffrn_reflns_av_sigmaI/netI 0.0571
_diffrn_reflns_limit_h_max 13
_diffrn_reflns_limit_h_min -13
_diffrn_reflns_limit_k_max 18
_diffrn_reflns_limit_k_min -18
_diffrn_reflns_limit_l_max 18
_diffrn_reflns_limit_l_min -18
_diffrn_reflns_number 7498
_diffrn_reflns_theta_full 25.00
_diffrn_reflns_theta_max 25.00
_diffrn_reflns_theta_min 2.15
_exptl_absorpt_coefficient_mu 7.817
_exptl_absorpt_correction_T_max 0.2781
_exptl_absorpt_correction_T_min 0.2182
_exptl_absorpt_correction_type multi-scan
_exptl_absorpt_process_details 'ABSCOR by T.Higashi    8 March, 1995'
_exptl_crystal_colour yellow
_exptl_crystal_density_diffrn 2.084
_exptl_crystal_density_method 'not measured'
_exptl_crystal_description block
_exptl_crystal_F_000 1392
_exptl_crystal_size_max 0.28
_exptl_crystal_size_mid 0.23
_exptl_crystal_size_min 0.22
_refine_diff_density_max 0.584
_refine_diff_density_min -0.518
_refine_diff_density_rms 0.113
_refine_ls_extinction_method none
_refine_ls_goodness_of_fit_ref 1.102
_refine_ls_hydrogen_treatment mix
_refine_ls_matrix_type full
_refine_ls_number_parameters 296
_refine_ls_number_reflns 4053
_refine_ls_number_restraints 1
_refine_ls_restrained_S_all 1.102
_refine_ls_R_factor_all 0.0630
_refine_ls_R_factor_gt 0.0418
_refine_ls_shift/su_max 0.001
_refine_ls_shift/su_mean 0.000
_refine_ls_structure_factor_coef Fsqd
_refine_ls_weighting_details 'calc w=1/[\s^2^(Fo^2^)+(0.0264P)^2^+0.1171P] where P=(Fo^2^+2Fc^2^)/3'
_refine_ls_weighting_scheme calc
_refine_ls_wR_factor_gt 0.0654
_refine_ls_wR_factor_ref 0.0693
_reflns_number_gt 3298
_reflns_number_total 4053
_reflns_threshold_expression >2sigma(I)
_cod_data_source_file om800647w_si_001.cif
_cod_data_source_block 5b
_cod_depositor_comments
;
The following automatic conversions were performed:

'_symmetry_cell_setting' value 'Monoclinic' changed to 'monoclinic'
according to
/usr/data/users/saulius/automatic-downloads/retrospective/ACS/lib/dictionaries/cif_core.dic
dictionary named 'cif_core.dic' version 2.4.2 from 2011-04-26.

Automatic conversion script
Id: cif_fix_values 2281 2013-09-26 08:29:07Z andrius 
;
_cod_original_cell_volume 2299.8(11)
_cod_original_sg_symbol_H-M P21/c
_cod_database_code 4083508

loop_
_symmetry_equiv_pos_as_xyz
'x, y, z'
'-x, y+1/2, -z+1/2'
'-x, -y, -z'
'x, -y-1/2, z-1/2'

loop_
_atom_site_label
_atom_site_type_symbol
_atom_site_fract_x
_atom_site_fract_y
_atom_site_fract_z
_atom_site_U_iso_or_equiv
_atom_site_adp_type
_atom_site_occupancy
_atom_site_symmetry_multiplicity
_atom_site_calc_flag
_atom_site_refinement_flags
Br4 Br -0.03540(6) 0.40760(3) 0.34355(4) 0.03443(16) Uani 1 1 d .
Br3 Br 0.52584(5) 0.37004(3) 0.67701(4) 0.02205(13) Uani 1 1 d .
Br2 Br 0.01730(5) 0.17916(3) 0.30464(4) 0.02355(13) Uani 1 1 d .
Br1 Br 0.39317(5) 0.26915(3) 0.38839(4) 0.02165(13) Uani 1 1 d .
Ni1 Ni 0.25771(6) 0.20054(4) 0.44670(4) 0.01485(15) Uani 1 1 d .
O1 O 0.2662(3) -0.06663(19) 0.4754(2) 0.0199(8) Uani 1 1 d .
N1 N 0.2112(4) 0.1449(2) 0.5413(3) 0.0161(9) Uani 1 1 d .
N2 N 0.3089(4) 0.0683(2) 0.4425(3) 0.0161(9) Uani 1 1 d .
N3 N 0.2244(4) 0.3085(2) 0.5170(3) 0.0132(8) Uani 1 1 d .
C15 C 0.1504(5) 0.4489(3) 0.4283(3) 0.0200(11) Uani 1 1 d .
C40 C 0.3483(5) 0.0101(3) 0.3931(3) 0.0156(11) Uani 1 1 d .
C11 C 0.1699(5) 0.1950(3) 0.5916(3) 0.0172(11) Uani 1 1 d .
C1 C 0.4062(5) 0.0219(3) 0.3353(3) 0.0183(11) Uani 1 1 d .
H1A H 0.4280 0.0782 0.3225 0.022 Uiso 1 1 calc R
C9 C 0.1233(5) 0.0680(3) 0.6554(4) 0.0262(12) Uani 1 1 d .
H9A H 0.0930 0.0414 0.6956 0.031 Uiso 1 1 calc R
C16 C 0.1811(5) 0.5312(3) 0.4124(4) 0.0229(12) Uani 1 1 d .
H16A H 0.1110 0.5645 0.3584 0.027 Uiso 1 1 calc R
C4 C 0.3470(5) -0.1477(3) 0.3772(4) 0.0233(12) Uani 1 1 d .
H4A H 0.3279 -0.2039 0.3922 0.028 Uiso 1 1 calc R
C17 C 0.3138(5) 0.5660(3) 0.4748(4) 0.0223(12) Uani 1 1 d .
H17A H 0.3353 0.6229 0.4633 0.027 Uiso 1 1 calc R
C12 C 0.1810(5) 0.2897(3) 0.5768(3) 0.0149(10) Uani 1 1 d .
C19 C 0.3828(5) 0.4345(3) 0.5676(3) 0.0186(11) Uani 1 1 d .
C18 C 0.4149(5) 0.5176(3) 0.5539(4) 0.0200(11) Uani 1 1 d .
H18A H 0.5054 0.5413 0.5983 0.024 Uiso 1 1 calc R
C8 C 0.1664(5) 0.0161(3) 0.6043(4) 0.0213(12) Uani 1 1 d .
H8A H 0.1651 -0.0454 0.6077 0.026 Uiso 1 1 calc R
C13 C 0.1442(5) 0.3520(3) 0.6312(4) 0.0236(12) Uani 1 1 d .
H13A H 0.1561 0.4113 0.6143 0.035 Uiso 1 1 calc R
H13B H 0.2061 0.3428 0.7031 0.035 Uiso 1 1 calc R
H13C H 0.0459 0.3431 0.6122 0.035 Uiso 1 1 calc R
C10 C 0.1230(5) 0.1574(3) 0.6496(3) 0.0192(11) Uani 1 1 d .
H10A H 0.0916 0.1921 0.6842 0.023 Uiso 1 1 calc R
C14 C 0.2514(5) 0.3973(3) 0.5053(3) 0.0148(10) Uani 1 1 d .
C5 C 0.3208(5) -0.0733(3) 0.4133(3) 0.0164(11) Uani 1 1 d .
C6 C 0.2622(5) 0.0200(3) 0.4880(3) 0.0154(11) Uani 1 1 d .
C7 C 0.2118(5) 0.0585(3) 0.5477(3) 0.0173(11) Uani 1 1 d .
C2 C 0.4316(5) -0.0511(3) 0.2967(3) 0.0220(12) Uani 1 1 d .
H2A H 0.4692 -0.0448 0.2548 0.026 Uiso 1 1 calc R
C3 C 0.4033(5) -0.1346(3) 0.3174(4) 0.0272(13) Uani 1 1 d .
H3A H 0.4231 -0.1834 0.2898 0.033 Uiso 1 1 calc R
O2 O 0.2239(5) -0.1964(3) 0.6360(3) 0.0466(11) Uani 1 1 d .
C90 C 0.2290(7) -0.2555(4) 0.5688(5) 0.0356(15) Uani 1 1 d D
H90C H 0.338(8) -0.263(5) 0.588(5) 0.08(2) Uiso 1 1 d .
H90B H 0.171(7) -0.234(4) 0.508(5) 0.06(2) Uiso 1 1 d .
H90A H 0.210(7) -0.315(5) 0.579(5) 0.08(3) Uiso 1 1 d .
H100 H 0.145(12) -0.203(8) 0.642(8) 0.24(7) Uiso 1 1 d D

loop_
_atom_site_aniso_label
_atom_site_aniso_U_11
_atom_site_aniso_U_22
_atom_site_aniso_U_33
_atom_site_aniso_U_23
_atom_site_aniso_U_13
_atom_site_aniso_U_12
Br4 0.0229(3) 0.0248(3) 0.0361(3) 0.0032(3) 0.0017(3) 0.0011(2)
Br3 0.0215(3) 0.0180(3) 0.0220(3) 0.0008(2) 0.0081(2) 0.0015(2)
Br2 0.0197(3) 0.0296(3) 0.0200(3) -0.0080(2) 0.0093(2) -0.0025(2)
Br1 0.0236(3) 0.0192(3) 0.0272(3) -0.0004(2) 0.0167(2) -0.0044(2)
Ni1 0.0183(3) 0.0106(3) 0.0173(3) -0.0013(2) 0.0104(3) -0.0015(2)
O1 0.026(2) 0.0071(17) 0.0261(19) -0.0014(14) 0.0128(16) -0.0004(14)
N1 0.018(2) 0.011(2) 0.014(2) -0.0031(17) 0.0048(17) -0.0021(16)
N2 0.020(2) 0.010(2) 0.019(2) -0.0016(17) 0.0113(18) 0.0010(17)
N3 0.012(2) 0.009(2) 0.014(2) -0.0007(16) 0.0040(17) 0.0002(15)
C15 0.024(3) 0.013(3) 0.017(3) -0.001(2) 0.007(2) 0.003(2)
C40 0.012(3) 0.017(3) 0.011(2) -0.001(2) 0.001(2) 0.0055(19)
C11 0.014(3) 0.017(3) 0.013(2) 0.000(2) 0.002(2) -0.002(2)
C1 0.016(3) 0.019(3) 0.016(3) 0.004(2) 0.005(2) 0.005(2)
C9 0.030(3) 0.028(3) 0.026(3) -0.001(2) 0.018(3) -0.004(2)
C16 0.026(3) 0.022(3) 0.022(3) 0.005(2) 0.013(2) 0.011(2)
C4 0.023(3) 0.017(3) 0.023(3) 0.001(2) 0.007(2) 0.004(2)
C17 0.034(3) 0.014(3) 0.030(3) -0.002(2) 0.024(3) -0.003(2)
C12 0.014(3) 0.016(3) 0.014(3) -0.002(2) 0.007(2) -0.0023(19)
C19 0.022(3) 0.018(3) 0.016(3) 0.000(2) 0.010(2) 0.003(2)
C18 0.016(3) 0.020(3) 0.024(3) -0.002(2) 0.010(2) 0.000(2)
C8 0.026(3) 0.016(3) 0.020(3) 0.003(2) 0.011(2) -0.007(2)
C13 0.034(3) 0.018(3) 0.025(3) -0.003(2) 0.020(3) -0.001(2)
C10 0.026(3) 0.017(3) 0.017(3) -0.003(2) 0.013(2) -0.004(2)
C14 0.023(3) 0.013(2) 0.014(2) -0.0016(19) 0.013(2) -0.001(2)
C5 0.016(3) 0.016(3) 0.016(3) -0.005(2) 0.007(2) 0.000(2)
C6 0.015(3) 0.012(3) 0.018(3) 0.0007(19) 0.008(2) 0.0004(19)
C7 0.018(3) 0.014(3) 0.018(3) -0.001(2) 0.008(2) -0.002(2)
C2 0.021(3) 0.025(3) 0.018(3) 0.002(2) 0.008(2) 0.005(2)
C3 0.031(3) 0.023(3) 0.023(3) -0.003(2) 0.011(3) 0.007(2)
O2 0.054(3) 0.036(2) 0.066(3) -0.015(2) 0.043(3) -0.008(2)
C90 0.037(4) 0.037(4) 0.032(4) -0.003(3) 0.017(3) 0.002(3)

loop_
_atom_type_symbol
_atom_type_description
_atom_type_scat_dispersion_real
_atom_type_scat_dispersion_imag
_atom_type_scat_source
C C 0.0033 0.0016 'International Tables Vol C Tables 4.2.6.8 and 6.1.1.4'
H H 0.0000 0.0000 'International Tables Vol C Tables 4.2.6.8 and 6.1.1.4'
Br Br -0.2901 2.4595 'International Tables Vol C Tables 4.2.6.8 and 6.1.1.4'
N N 0.0061 0.0033 'International Tables Vol C Tables 4.2.6.8 and 6.1.1.4'
Ni Ni 0.3393 1.1124 'International Tables Vol C Tables 4.2.6.8 and 6.1.1.4'
O O 0.0106 0.0060 'International Tables Vol C Tables 4.2.6.8 and 6.1.1.4'

loop_
_geom_angle_atom_site_label_1
_geom_angle_atom_site_label_2
_geom_angle_atom_site_label_3
_geom_angle
N1 Ni1 N2 77.81(15)
N1 Ni1 N3 76.66(15)
N2 Ni1 N3 152.28(15)
N1 Ni1 Br1 159.33(11)
N2 Ni1 Br1 100.48(11)
N3 Ni1 Br1 99.59(11)
N1 Ni1 Br2 92.20(11)
N2 Ni1 Br2 91.43(10)
N3 Ni1 Br2 100.14(10)
Br1 Ni1 Br2 108.46(4)
C6 O1 C5 103.6(3)
C7 N1 C11 121.2(4)
C7 N1 Ni1 119.4(3)
C11 N1 Ni1 119.3(3)
C6 N2 C40 105.4(4)
C6 N2 Ni1 109.8(3)
C40 N2 Ni1 143.0(3)
C12 N3 C14 119.3(4)
C12 N3 Ni1 115.5(3)
C14 N3 Ni1 125.1(3)
C16 C15 C14 121.5(5)
C16 C15 Br4 117.9(4)
C14 C15 Br4 120.6(4)
C1 C40 C5 120.4(4)
C1 C40 N2 132.3(4)
C5 C40 N2 107.3(4)
N1 C11 C10 120.2(4)
N1 C11 C12 112.9(4)
C10 C11 C12 126.9(4)
C40 C1 C2 117.2(4)
C40 C1 H1A 121.4
C2 C1 H1A 121.4
C10 C9 C8 122.0(5)
C10 C9 H9A 119.0
C8 C9 H9A 119.0
C15 C16 C17 120.3(5)
C15 C16 H16A 119.9
C17 C16 H16A 119.9
C5 C4 C3 115.1(5)
C5 C4 H4A 122.5
C3 C4 H4A 122.5
C18 C17 C16 119.6(5)
C18 C17 H17A 120.2
C16 C17 H17A 120.2
N3 C12 C13 126.5(4)
N3 C12 C11 115.1(4)
C13 C12 C11 118.4(4)
C18 C19 C14 122.4(4)
C18 C19 Br3 117.7(4)
C14 C19 Br3 119.9(4)
C19 C18 C17 119.3(5)
C19 C18 H18A 120.4
C17 C18 H18A 120.4
C9 C8 C7 116.6(5)
C9 C8 H8A 121.7
C7 C8 H8A 121.7
C12 C13 H13A 109.5
C12 C13 H13B 109.5
H13A C13 H13B 109.5
C12 C13 H13C 109.5
H13A C13 H13C 109.5
H13B C13 H13C 109.5
C9 C10 C11 118.1(5)
C9 C10 H10A 120.9
C11 C10 H10A 120.9
C19 C14 C15 116.8(4)
C19 C14 N3 121.1(4)
C15 C14 N3 121.9(4)
C4 C5 O1 127.7(4)
C4 C5 C40 123.9(4)
O1 C5 C40 108.4(4)
N2 C6 O1 115.3(4)
N2 C6 C7 121.1(4)
O1 C6 C7 123.6(4)
N1 C7 C8 121.9(4)
N1 C7 C6 110.4(4)
C8 C7 C6 127.7(5)
C1 C2 C3 121.8(5)
C1 C2 H2A 119.1
C3 C2 H2A 119.1
C4 C3 C2 121.7(5)
C4 C3 H3A 119.2
C2 C3 H3A 119.2
C90 O2 H100 114(6)
O2 C90 H90C 110(4)
O2 C90 H90B 106(5)
H90C C90 H90B 115(6)
O2 C90 H90A 113(4)
H90C C90 H90A 99(5)
H90B C90 H90A 115(6)

loop_
_geom_bond_atom_site_label_1
_geom_bond_atom_site_label_2
_geom_bond_distance
Br4 C15 1.892(5)
Br3 C19 1.904(5)
Br2 Ni1 2.4535(11)
Br1 Ni1 2.3791(9)
Ni1 N1 2.003(4)
Ni1 N2 2.128(4)
Ni1 N3 2.135(4)
O1 C6 1.356(5)
O1 C5 1.396(5)
N1 C7 1.337(6)
N1 C11 1.345(6)
N2 C6 1.312(6)
N2 C40 1.398(6)
N3 C12 1.293(6)
N3 C14 1.434(6)
C15 C16 1.371(7)
C15 C14 1.395(6)
C40 C1 1.371(6)
C40 C5 1.397(7)
C11 C10 1.390(7)
C11 C12 1.494(6)
C1 C2 1.376(7)
C1 H1A 0.9500
C9 C10 1.381(7)
C9 C8 1.383(7)
C9 H9A 0.9500
C16 C17 1.385(7)
C16 H16A 0.9500
C4 C5 1.375(6)
C4 C3 1.388(7)
C4 H4A 0.9500
C17 C18 1.383(7)
C17 H17A 0.9500
C12 C13 1.478(6)
C19 C18 1.377(7)
C19 C14 1.389(6)
C18 H18A 0.9500
C8 C7 1.394(7)
C8 H8A 0.9500
C13 H13A 0.9800
C13 H13B 0.9800
C13 H13C 0.9800
C10 H10A 0.9500
C6 C7 1.447(6)
C2 C3 1.404(7)
C2 H2A 0.9500
C3 H3A 0.9500
O2 C90 1.419(7)
O2 H100 0.94(8)
C90 H90C 1.09(7)
C90 H90B 0.89(7)
C90 H90A 0.97(8)

loop_
_geom_torsion_atom_site_label_1
_geom_torsion_atom_site_label_2
_geom_torsion_atom_site_label_3
_geom_torsion_atom_site_label_4
_geom_torsion
N2 Ni1 N1 C7 -9.1(3)
N3 Ni1 N1 C7 -178.3(4)
Br1 Ni1 N1 C7 -96.5(4)
Br2 Ni1 N1 C7 81.8(3)
N2 Ni1 N1 C11 175.7(4)
N3 Ni1 N1 C11 6.6(3)
Br1 Ni1 N1 C11 88.3(5)
Br2 Ni1 N1 C11 -93.3(3)
N1 Ni1 N2 C6 10.6(3)
N3 Ni1 N2 C6 33.8(5)
Br1 Ni1 N2 C6 169.5(3)
Br2 Ni1 N2 C6 -81.4(3)
N1 Ni1 N2 C40 171.9(5)
N3 Ni1 N2 C40 -164.8(4)
Br1 Ni1 N2 C40 -29.1(5)
Br2 Ni1 N2 C40 80.0(5)
N1 Ni1 N3 C12 -5.4(3)
N2 Ni1 N3 C12 -28.8(5)
Br1 Ni1 N3 C12 -164.7(3)
Br2 Ni1 N3 C12 84.5(3)
N1 Ni1 N3 C14 172.1(4)
N2 Ni1 N3 C14 148.8(4)
Br1 Ni1 N3 C14 12.9(4)
Br2 Ni1 N3 C14 -98.0(3)
C6 N2 C40 C1 -178.6(5)
Ni1 N2 C40 C1 19.6(9)
C6 N2 C40 C5 0.1(5)
Ni1 N2 C40 C5 -161.7(4)
C7 N1 C11 C10 -1.8(7)
Ni1 N1 C11 C10 173.3(3)
C7 N1 C11 C12 178.2(4)
Ni1 N1 C11 C12 -6.7(5)
C5 C40 C1 C2 1.8(7)
N2 C40 C1 C2 -179.6(5)
C14 C15 C16 C17 -1.5(7)
Br4 C15 C16 C17 177.3(4)
C15 C16 C17 C18 -0.7(7)
C14 N3 C12 C13 5.1(7)
Ni1 N3 C12 C13 -177.1(4)
C14 N3 C12 C11 -174.1(4)
Ni1 N3 C12 C11 3.6(5)
N1 C11 C12 N3 1.7(6)
C10 C11 C12 N3 -178.3(4)
N1 C11 C12 C13 -177.6(4)
C10 C11 C12 C13 2.4(7)
C14 C19 C18 C17 -0.8(7)
Br3 C19 C18 C17 179.6(4)
C16 C17 C18 C19 1.8(7)
C10 C9 C8 C7 1.0(8)
C8 C9 C10 C11 -1.0(8)
N1 C11 C10 C9 1.4(7)
C12 C11 C10 C9 -178.7(4)
C18 C19 C14 C15 -1.3(7)
Br3 C19 C14 C15 178.3(3)
C18 C19 C14 N3 175.3(4)
Br3 C19 C14 N3 -5.0(6)
C16 C15 C14 C19 2.5(7)
Br4 C15 C14 C19 -176.4(3)
C16 C15 C14 N3 -174.2(4)
Br4 C15 C14 N3 7.0(6)
C12 N3 C14 C19 88.5(6)
Ni1 N3 C14 C19 -89.0(5)
C12 N3 C14 C15 -95.0(5)
Ni1 N3 C14 C15 87.5(5)
C3 C4 C5 O1 -179.3(4)
C3 C4 C5 C40 -0.3(7)
C6 O1 C5 C4 179.9(5)
C6 O1 C5 C40 0.7(5)
C1 C40 C5 C4 -0.8(7)
N2 C40 C5 C4 -179.7(4)
C1 C40 C5 O1 178.4(4)
N2 C40 C5 O1 -0.5(5)
C40 N2 C6 O1 0.4(5)
Ni1 N2 C6 O1 168.9(3)
C40 N2 C6 C7 179.9(4)
Ni1 N2 C6 C7 -11.6(5)
C5 O1 C6 N2 -0.7(5)
C5 O1 C6 C7 179.8(4)
C11 N1 C7 C8 1.8(7)
Ni1 N1 C7 C8 -173.3(4)
C11 N1 C7 C6 -179.2(4)
Ni1 N1 C7 C6 5.8(5)
C9 C8 C7 N1 -1.3(7)
C9 C8 C7 C6 179.8(5)
N2 C6 C7 N1 4.7(6)
O1 C6 C7 N1 -175.8(4)
N2 C6 C7 C8 -176.3(5)
O1 C6 C7 C8 3.1(8)
C40 C1 C2 C3 -1.8(7)
C5 C4 C3 C2 0.4(7)
C1 C2 C3 C4 0.6(8)
